data_4038444
loop_
_publ_author_name
'Kushwaha, Narva Deshwar'
'Kushwaha, Babita'
'Karpoormath, Rajshekhar V.'
'Mahlalela, Mavela Cleopus'
'Shinde, Suraj Raosaheb'

_publ_section_title
;
 One-pot, multicomponent, diastereoselective, green synthesis of
 3,4-dihydro-2H-benzo[b][1,4]oxazine analogues.
;
_journal_name_full 'The Journal of organic chemistry'
_journal_paper_doi 10.1021/acs.joc.0c00463
_journal_year 2020
_chemical_formula_moiety 'C22 H18 Cl N O2'
_chemical_formula_sum 'C22 H18 Cl N O2'
_chemical_formula_weight 363.82
_space_group_crystal_system monoclinic
_space_group_IT_number 14
_space_group_name_Hall '-P 2yn'
_space_group_name_H-M_alt 'P 1 21/n 1'
_atom_sites_solution_hydrogens mixed
_atom_sites_solution_primary dual
_audit_creation_date 2019-09-18
_audit_creation_method
;
Olex2 1.2
(compiled 2018.05.29 svn.r3508 for OlexSys, GUI svn.r5506)
;
_cell_angle_alpha 90
_cell_angle_beta 111.0760(10)
_cell_angle_gamma 90
_cell_formula_units_Z 4
_cell_length_a 10.4686(3)
_cell_length_b 14.9205(4)
_cell_length_c 11.6719(3)
_cell_measurement_reflns_used 9919
_cell_measurement_temperature 100(2)
_cell_measurement_theta_max 28.47
_cell_measurement_theta_min 3.26
_cell_volume 1701.15(8)
_computing_cell_refinement 'COSMO (Bruker, V1.61, 2009)'
_computing_data_collection 'COSMO (Bruker, V1.61, 2009)'
_computing_data_reduction 'SAINT (Bruker)'
_computing_molecular_graphics 'Olex2 (Dolomanov et al., 2009)'
_computing_publication_material 'Olex2 (Dolomanov et al., 2009)'
_computing_structure_refinement 'ShelXL (Sheldrick, 2015)'
_computing_structure_solution 'ShelXS-2013 (Sheldrick, 2008)'
_diffrn_ambient_temperature 100.0
_diffrn_detector 'Bruker APEX2 area detector'
_diffrn_detector_area_resol_mean 7.9
_diffrn_detector_type 'CCD area detector'
_diffrn_measured_fraction_theta_full 1.000
_diffrn_measured_fraction_theta_max 0.993
_diffrn_measurement_device 'three-circle diffractometer'
_diffrn_measurement_device_type 'Bruker SMART APEX2 area detector'
_diffrn_measurement_method '\w and \f scans'
_diffrn_radiation_monochromator graphite
_diffrn_radiation_probe x-ray
_diffrn_radiation_type MoK\a
_diffrn_radiation_wavelength 0.71073
_diffrn_reflns_av_R_equivalents 0.0196
_diffrn_reflns_av_unetI/netI 0.0154
_diffrn_reflns_Laue_measured_fraction_full 1.000
_diffrn_reflns_Laue_measured_fraction_max 0.993
_diffrn_reflns_limit_h_max 13
_diffrn_reflns_limit_h_min -13
_diffrn_reflns_limit_k_max 19
_diffrn_reflns_limit_k_min -19
_diffrn_reflns_limit_l_max 15
_diffrn_reflns_limit_l_min -15
_diffrn_reflns_number 20903
_diffrn_reflns_point_group_measured_fraction_full 1.000
_diffrn_reflns_point_group_measured_fraction_max 0.993
_diffrn_reflns_theta_full 25.242
_diffrn_reflns_theta_max 28.469
_diffrn_reflns_theta_min 2.245
_diffrn_source 'sealed X-ray tube'
_diffrn_source_type 'sealed X-ray tube'
_diffrn_standards_number 0
_exptl_absorpt_coefficient_mu 0.241
_exptl_absorpt_correction_T_max 0.7457
_exptl_absorpt_correction_T_min 0.6102
_exptl_absorpt_correction_type multi-scan
_exptl_absorpt_process_details
'SADABS-2008/1 (Bruker,2008) was used for absorption correction. wR2(int) was 0.0451 before and 0.0331 after correction. The Ratio of minimum to maximum transmission is 0.8183. The \l/2 correction factor is 0.0015.'
_exptl_crystal_colour colourless
_exptl_crystal_density_diffrn 1.421
_exptl_crystal_description block
_exptl_crystal_F_000 760
_exptl_crystal_size_max 0.36
_exptl_crystal_size_mid 0.24
_exptl_crystal_size_min 0.16
_refine_diff_density_max 0.353
_refine_diff_density_min -0.247
_refine_diff_density_rms 0.046
_refine_ls_extinction_method none
_refine_ls_goodness_of_fit_ref 1.042
_refine_ls_hydrogen_treatment mixed
_refine_ls_matrix_type full
_refine_ls_number_parameters 240
_refine_ls_number_reflns 4271
_refine_ls_number_restraints 1
_refine_ls_restrained_S_all 1.042
_refine_ls_R_factor_all 0.0368
_refine_ls_R_factor_gt 0.0324
_refine_ls_shift/su_max 0.001
_refine_ls_shift/su_mean 0.000
_refine_ls_structure_factor_coef Fsqd
_refine_ls_weighting_details 'w=1/[\s^2^(Fo^2^)+(0.0432P)^2^+0.8086P] where P=(Fo^2^+2Fc^2^)/3'
_refine_ls_weighting_scheme calc
_refine_ls_wR_factor_gt 0.0859
_refine_ls_wR_factor_ref 0.0897
_reflns_Friedel_coverage 0.000
_reflns_number_gt 3831
_reflns_number_total 4271
_reflns_threshold_expression 'I > 2\s(I)'
_cod_data_source_file jo0c00463_si_003.cif
_cod_data_source_block 15
_cod_database_code 4038444
_shelx_shelxl_version_number 2016/6
_shelx_space_group_comment
;
The symmetry employed for this shelxl refinement is uniquely defined
by the following loop, which should always be used as a source of
symmetry information in preference to the above space-group names.
They are only intended as comments.
;
_shelx_estimated_absorpt_t_max 0.962
_shelx_estimated_absorpt_t_min 0.918
_olex2_refinement_description
;
1. Fixed Uiso
 At 1.2 times of:
  All C(H) groups
 At 1.5 times of:
  All C(H,H,H) groups
2. Restrained distances
 N1-H1
 0.88 with sigma of 0.001
3.a Ternary CH refined with riding coordinates:
 C7(H7), C8(H8)
3.b Aromatic/amide H refined with riding coordinates:
 C5(H5), C11(H11), C13(H13), C1(H1A), C2(H2), C21(H21), C17(H17), C14(H14),
 C4(H4), C18(H18), C20(H20), C19(H19)
3.c Idealised Me refined as rotating group:
 C22(H22A,H22B,H22C)
;
_olex2_submission_special_instructions 'No special instructions were received'

loop_
_space_group_symop_operation_xyz
'x, y, z'
'-x+1/2, y+1/2, -z+1/2'
'-x, -y, -z'
'x-1/2, -y-1/2, z-1/2'

loop_
_atom_site_label
_atom_site_type_symbol
_atom_site_fract_x
_atom_site_fract_y
_atom_site_fract_z
_atom_site_U_iso_or_equiv
_atom_site_adp_type
_atom_site_occupancy
_atom_site_site_symmetry_order
_atom_site_calc_flag
_atom_site_refinement_flags_posn
_atom_site_refinement_flags_adp
_atom_site_refinement_flags_occupancy
_atom_site_disorder_assembly
_atom_site_disorder_group
Cl1 Cl 0.93793(3) 0.53952(2) 1.17945(3) 0.02464(9) Uani 1 1 d . . . . .
O1 O 0.55805(8) 0.74161(5) 0.76468(7) 0.01897(17) Uani 1 1 d . . . . .
O2 O 0.77043(10) 0.82324(7) 0.73101(8) 0.0306(2) Uani 1 1 d . . . . .
N1 N 0.72000(10) 0.60546(7) 0.71874(9) 0.0186(2) Uani 1 1 d D . . . .
C6 C 0.46884(11) 0.57568(7) 0.60703(10) 0.0161(2) Uani 1 1 d . . . . .
C5 C 0.47161(12) 0.50481(8) 0.68553(10) 0.0188(2) Uani 1 1 d . . . . .
H5 H 0.552110 0.493760 0.754923 0.023 Uiso 1 1 calc R . . . .
C11 C 0.81630(11) 0.57608(8) 0.93866(10) 0.0187(2) Uani 1 1 d . . . . .
H11 H 0.869977 0.528290 0.926413 0.022 Uiso 1 1 calc R . . . .
C16 C 0.69290(12) 0.80883(7) 0.51499(10) 0.0180(2) Uani 1 1 d . . . . .
C10 C 0.72878(11) 0.62397(7) 0.83842(10) 0.0170(2) Uani 1 1 d . . . . .
C13 C 0.74650(12) 0.66726(8) 1.07783(10) 0.0194(2) Uani 1 1 d . . . . .
H13 H 0.752827 0.681487 1.159030 0.023 Uiso 1 1 calc R . . . .
C9 C 0.65006(11) 0.69366(7) 0.85945(10) 0.0167(2) Uani 1 1 d . . . . .
C1 C 0.34849(11) 0.59097(7) 0.50685(10) 0.0179(2) Uani 1 1 d . . . . .
H1A H 0.344177 0.639480 0.452870 0.022 Uiso 1 1 calc R . . . .
C3 C 0.23792(12) 0.46379(7) 0.56177(11) 0.0192(2) Uani 1 1 d . . . . .
C7 C 0.59400(11) 0.63314(7) 0.62176(10) 0.0165(2) Uani 1 1 d . . . . .
H7 H 0.610192 0.631027 0.542431 0.020 Uiso 1 1 calc R . . . .
C2 C 0.23492(12) 0.53617(7) 0.48505(10) 0.0188(2) Uani 1 1 d . . . . .
H2 H 0.153770 0.548163 0.416728 0.023 Uiso 1 1 calc R . . . .
C21 C 0.81064(12) 0.85044(8) 0.50998(11) 0.0208(2) Uani 1 1 d . . . . .
H21 H 0.882087 0.867087 0.583984 0.025 Uiso 1 1 calc R . . . .
C17 C 0.58795(12) 0.78536(8) 0.40519(11) 0.0200(2) Uani 1 1 d . . . . .
H17 H 0.506985 0.757713 0.407082 0.024 Uiso 1 1 calc R . . . .
C14 C 0.65901(12) 0.71461(7) 0.97780(10) 0.0184(2) Uani 1 1 d . . . . .
H14 H 0.604791 0.761830 0.990668 0.022 Uiso 1 1 calc R . . . .
C15 C 0.68601(12) 0.79165(8) 0.63879(11) 0.0195(2) Uani 1 1 d . . . . .
C8 C 0.57069(12) 0.73191(7) 0.64767(10) 0.0175(2) Uani 1 1 d . . . . .
H8 H 0.482900 0.752079 0.583606 0.021 Uiso 1 1 calc R . . . .
C4 C 0.35767(12) 0.45001(7) 0.66336(11) 0.0200(2) Uani 1 1 d . . . . .
H4 H 0.361407 0.402304 0.718379 0.024 Uiso 1 1 calc R . . . .
C12 C 0.82430(11) 0.59874(7) 1.05605(10) 0.0186(2) Uani 1 1 d . . . . .
C18 C 0.60232(14) 0.80258(8) 0.29319(11) 0.0241(2) Uani 1 1 d . . . . .
H18 H 0.531229 0.786299 0.218763 0.029 Uiso 1 1 calc R . . . .
C20 C 0.82401(13) 0.86758(8) 0.39822(12) 0.0246(2) Uani 1 1 d . . . . .
H20 H 0.904252 0.895866 0.395687 0.029 Uiso 1 1 calc R . . . .
C19 C 0.71972(14) 0.84330(8) 0.28978(12) 0.0253(3) Uani 1 1 d . . . . .
H19 H 0.729031 0.854675 0.213075 0.030 Uiso 1 1 calc R . . . .
C22 C 0.11939(13) 0.39950(8) 0.53258(12) 0.0246(3) Uani 1 1 d . . . . .
H22A H 0.040129 0.424242 0.466401 0.037 Uiso 1 1 calc GR . . . .
H22B H 0.096032 0.390518 0.605889 0.037 Uiso 1 1 calc GR . . . .
H22C H 0.144943 0.341954 0.506471 0.037 Uiso 1 1 calc GR . . . .
H1 H 0.7515(15) 0.5527(5) 0.7078(15) 0.030(4) Uiso 1 1 d D . . . .

loop_
_atom_site_aniso_label
_atom_site_aniso_U_11
_atom_site_aniso_U_22
_atom_site_aniso_U_33
_atom_site_aniso_U_23
_atom_site_aniso_U_13
_atom_site_aniso_U_12
Cl1 0.02581(15) 0.02513(15) 0.01732(14) 0.00094(10) 0.00092(11) 0.00256(10)
O1 0.0233(4) 0.0191(4) 0.0156(4) 0.0015(3) 0.0084(3) 0.0053(3)
O2 0.0347(5) 0.0368(5) 0.0183(4) -0.0058(4) 0.0070(4) -0.0147(4)
N1 0.0176(4) 0.0214(5) 0.0156(4) -0.0028(4) 0.0047(4) 0.0040(4)
C6 0.0183(5) 0.0156(5) 0.0143(5) -0.0018(4) 0.0058(4) 0.0015(4)
C5 0.0207(5) 0.0180(5) 0.0151(5) 0.0003(4) 0.0032(4) 0.0021(4)
C11 0.0165(5) 0.0184(5) 0.0191(5) -0.0023(4) 0.0040(4) 0.0001(4)
C16 0.0216(5) 0.0152(5) 0.0170(5) 0.0003(4) 0.0067(4) 0.0014(4)
C10 0.0164(5) 0.0178(5) 0.0163(5) -0.0025(4) 0.0052(4) -0.0018(4)
C13 0.0235(5) 0.0193(5) 0.0160(5) -0.0018(4) 0.0079(4) -0.0039(4)
C9 0.0175(5) 0.0154(5) 0.0171(5) 0.0001(4) 0.0062(4) -0.0007(4)
C1 0.0207(5) 0.0179(5) 0.0144(5) 0.0004(4) 0.0054(4) 0.0035(4)
C3 0.0205(5) 0.0186(5) 0.0195(5) -0.0055(4) 0.0083(4) -0.0004(4)
C7 0.0169(5) 0.0180(5) 0.0140(5) -0.0003(4) 0.0046(4) 0.0018(4)
C2 0.0178(5) 0.0210(5) 0.0153(5) -0.0035(4) 0.0032(4) 0.0037(4)
C21 0.0212(5) 0.0181(5) 0.0222(6) 0.0011(4) 0.0067(4) 0.0008(4)
C17 0.0231(5) 0.0172(5) 0.0183(5) 0.0009(4) 0.0058(4) -0.0004(4)
C14 0.0209(5) 0.0163(5) 0.0196(5) -0.0022(4) 0.0091(4) -0.0013(4)
C15 0.0226(5) 0.0182(5) 0.0170(5) -0.0012(4) 0.0064(4) -0.0006(4)
C8 0.0208(5) 0.0176(5) 0.0143(5) 0.0000(4) 0.0067(4) 0.0011(4)
C4 0.0255(6) 0.0165(5) 0.0181(5) 0.0005(4) 0.0078(5) -0.0002(4)
C12 0.0183(5) 0.0181(5) 0.0163(5) 0.0007(4) 0.0023(4) -0.0025(4)
C18 0.0339(6) 0.0193(5) 0.0160(5) 0.0008(4) 0.0052(5) 0.0011(5)
C20 0.0263(6) 0.0209(5) 0.0300(6) 0.0048(5) 0.0143(5) 0.0022(5)
C19 0.0383(7) 0.0200(5) 0.0216(6) 0.0038(4) 0.0157(5) 0.0044(5)
C22 0.0228(6) 0.0228(6) 0.0277(6) -0.0064(5) 0.0085(5) -0.0037(4)

loop_
_atom_type_symbol
_atom_type_description
_atom_type_scat_dispersion_real
_atom_type_scat_dispersion_imag
_atom_type_scat_source
C C 0.0033 0.0016 'International Tables Vol C Tables 4.2.6.8 and 6.1.1.4'
H H 0.0000 0.0000 'International Tables Vol C Tables 4.2.6.8 and 6.1.1.4'
Cl Cl 0.1484 0.1585 'International Tables Vol C Tables 4.2.6.8 and 6.1.1.4'
N N 0.0061 0.0033 'International Tables Vol C Tables 4.2.6.8 and 6.1.1.4'
O O 0.0106 0.0060 'International Tables Vol C Tables 4.2.6.8 and 6.1.1.4'

loop_
_geom_angle_atom_site_label_1
_geom_angle_atom_site_label_2
_geom_angle_atom_site_label_3
_geom_angle
_geom_angle_site_symmetry_1
_geom_angle_site_symmetry_3
_geom_angle_publ_flag
C9 O1 C8 115.94(8) . . ?
C10 N1 C7 115.97(9) . . ?
C10 N1 H1 115.4(11) . . ?
C7 N1 H1 115.0(11) . . ?
C5 C6 C1 118.32(10) . . ?
C5 C6 C7 122.66(10) . . ?
C1 C6 C7 118.91(10) . . ?
C6 C5 H5 119.7 . . ?
C4 C5 C6 120.68(11) . . ?
C4 C5 H5 119.7 . . ?
C10 C11 H11 120.2 . . ?
C12 C11 H11 120.2 . . ?
C12 C11 C10 119.51(10) . . ?
C21 C16 C15 117.76(10) . . ?
C17 C16 C21 119.05(11) . . ?
C17 C16 C15 123.19(10) . . ?
N1 C10 C11 121.69(10) . . ?
N1 C10 C9 119.42(10) . . ?
C11 C10 C9 118.87(10) . . ?
C14 C13 H13 120.9 . . ?
C12 C13 H13 120.9 . . ?
C12 C13 C14 118.28(10) . . ?
O1 C9 C10 122.00(10) . . ?
O1 C9 C14 117.41(10) . . ?
C14 C9 C10 120.56(10) . . ?
C6 C1 H1A 119.6 . . ?
C2 C1 C6 120.84(10) . . ?
C2 C1 H1A 119.6 . . ?
C2 C3 C4 117.69(10) . . ?
C2 C3 C22 121.37(11) . . ?
C4 C3 C22 120.85(11) . . ?
N1 C7 C6 115.49(9) . . ?
N1 C7 H7 107.7 . . ?
N1 C7 C8 106.37(9) . . ?
C6 C7 H7 107.7 . . ?
C6 C7 C8 111.71(9) . . ?
C8 C7 H7 107.7 . . ?
C1 C2 C3 121.17(10) . . ?
C1 C2 H2 119.4 . . ?
C3 C2 H2 119.4 . . ?
C16 C21 H21 119.7 . . ?
C20 C21 C16 120.66(11) . . ?
C20 C21 H21 119.7 . . ?
C16 C17 H17 120.0 . . ?
C18 C17 C16 119.95(11) . . ?
C18 C17 H17 120.0 . . ?
C13 C14 H14 119.7 . . ?
C9 C14 C13 120.69(10) . . ?
C9 C14 H14 119.7 . . ?
O2 C15 C16 121.14(11) . . ?
O2 C15 C8 120.31(10) . . ?
C16 C15 C8 118.54(10) . . ?
O1 C8 C7 111.14(9) . . ?
O1 C8 C15 110.61(9) . . ?
O1 C8 H8 108.0 . . ?
C7 C8 H8 108.0 . . ?
C15 C8 C7 111.00(9) . . ?
C15 C8 H8 108.0 . . ?
C5 C4 C3 121.27(11) . . ?
C5 C4 H4 119.4 . . ?
C3 C4 H4 119.4 . . ?
C11 C12 Cl1 118.33(9) . . ?
C11 C12 C13 122.09(10) . . ?
C13 C12 Cl1 119.58(9) . . ?
C17 C18 H18 119.8 . . ?
C19 C18 C17 120.31(11) . . ?
C19 C18 H18 119.8 . . ?
C21 C20 H20 120.1 . . ?
C21 C20 C19 119.83(11) . . ?
C19 C20 H20 120.1 . . ?
C18 C19 C20 120.20(11) . . ?
C18 C19 H19 119.9 . . ?
C20 C19 H19 119.9 . . ?
C3 C22 H22A 109.5 . . ?
C3 C22 H22B 109.5 . . ?
C3 C22 H22C 109.5 . . ?
H22A C22 H22B 109.5 . . ?
H22A C22 H22C 109.5 . . ?
H22B C22 H22C 109.5 . . ?

loop_
_geom_bond_atom_site_label_1
_geom_bond_atom_site_label_2
_geom_bond_distance
_geom_bond_site_symmetry_2
_geom_bond_publ_flag
Cl1 C12 1.7431(11) . ?
O1 C9 1.3773(13) . ?
O1 C8 1.4261(13) . ?
O2 C15 1.2155(14) . ?
N1 C10 1.3941(14) . ?
N1 C7 1.4553(14) . ?
N1 H1 0.8800(10) . ?
C6 C5 1.3926(15) . ?
C6 C1 1.3954(15) . ?
C6 C7 1.5229(15) . ?
C5 H5 0.9500 . ?
C5 C4 1.3914(16) . ?
C11 H11 0.9500 . ?
C11 C10 1.3957(15) . ?
C11 C12 1.3843(16) . ?
C16 C21 1.4001(16) . ?
C16 C17 1.3998(16) . ?
C16 C15 1.4945(15) . ?
C10 C9 1.4021(15) . ?
C13 H13 0.9500 . ?
C13 C14 1.3900(16) . ?
C13 C12 1.3863(16) . ?
C9 C14 1.3861(15) . ?
C1 H1A 0.9500 . ?
C1 C2 1.3889(16) . ?
C3 C2 1.3960(16) . ?
C3 C4 1.3967(16) . ?
C3 C22 1.5072(16) . ?
C7 H7 1.0000 . ?
C7 C8 1.5415(15) . ?
C2 H2 0.9500 . ?
C21 H21 0.9500 . ?
C21 C20 1.3849(17) . ?
C17 H17 0.9500 . ?
C17 C18 1.3926(16) . ?
C14 H14 0.9500 . ?
C15 C8 1.5338(16) . ?
C8 H8 1.0000 . ?
C4 H4 0.9500 . ?
C18 H18 0.9500 . ?
C18 C19 1.3843(19) . ?
C20 H20 0.9500 . ?
C20 C19 1.3897(18) . ?
C19 H19 0.9500 . ?
C22 H22A 0.9800 . ?
C22 H22B 0.9800 . ?
C22 H22C 0.9800 . ?

loop_
_geom_hbond_atom_site_label_D
_geom_hbond_atom_site_label_H
_geom_hbond_atom_site_label_A
_geom_hbond_distance_DH
_geom_hbond_distance_HA
_geom_hbond_distance_DA
_geom_hbond_angle_DHA
_geom_hbond_site_symmetry_A
C1 H1A O2 0.95 2.48 3.2832(14) 141.7 4_575
